data_4339099
loop_
_publ_author_name
'Darensbourg, Donald J.'
'Frantz, Eric B.'

_publ_section_title
;
 Manganese(III) Schiff base complexes: chemistry relevant to the
 copolymerization of epoxides and carbon dioxide.
;
_journal_issue 15
_journal_name_full 'Inorganic chemistry'
_journal_page_first 5967
_journal_page_last 5978
_journal_paper_doi 10.1021/ic7003968
_journal_volume 46
_journal_year 2007
_chemical_formula_sum 'C17 H23 Mn N6 O2'
_chemical_formula_weight 398.35
_chemical_name_systematic
; 
 ? 
;
_space_group_IT_number 4
_symmetry_cell_setting monoclinic
_symmetry_space_group_name_Hall 'P 2yb'
_symmetry_space_group_name_H-M 'P 1 21 1'
_atom_sites_solution_hydrogens geom
_atom_sites_solution_primary direct
_atom_sites_solution_secondary difmap
_audit_creation_method SHELXL-97
_cell_angle_alpha 90.00
_cell_angle_beta 93.029(4)
_cell_angle_gamma 90.00
_cell_formula_units_Z 2
_cell_length_a 6.5564(5)
_cell_length_b 14.1006(11)
_cell_length_c 10.0027(8)
_cell_measurement_reflns_used 2170
_cell_measurement_temperature 110(2)
_cell_measurement_theta_max 62.16
_cell_measurement_theta_min 4.43
_cell_volume 923.45(12)
_computing_cell_refinement 'Brucker SMART'
_computing_data_collection 'Brucker FRAMBO'
_computing_data_reduction 'Brucker SAINT'
_computing_molecular_graphics 'X-Seed (Barbour, 1999)'
_computing_publication_material 'Brucker SHELXTL'
_computing_structure_refinement 'SHELXL-97 (Sheldrick, 1997)'
_computing_structure_solution 'SHELXS-97 (Sheldrick, 1990)'
_diffrn_ambient_temperature 273(2)
_diffrn_measured_fraction_theta_full 0.988
_diffrn_measured_fraction_theta_max 0.988
_diffrn_measurement_device_type 'CCD area detector'
_diffrn_measurement_method 'phi and omega scans'
_diffrn_radiation_monochromator graphite
_diffrn_radiation_source 'fine-focus sealed tube'
_diffrn_radiation_type CuK\a
_diffrn_radiation_wavelength 1.54178
_diffrn_reflns_av_R_equivalents 0.0959
_diffrn_reflns_av_sigmaI/netI 0.0940
_diffrn_reflns_limit_h_max 7
_diffrn_reflns_limit_h_min -7
_diffrn_reflns_limit_k_max 16
_diffrn_reflns_limit_k_min -15
_diffrn_reflns_limit_l_max 11
_diffrn_reflns_limit_l_min -11
_diffrn_reflns_number 7612
_diffrn_reflns_theta_full 62.81
_diffrn_reflns_theta_max 62.81
_diffrn_reflns_theta_min 4.43
_exptl_absorpt_coefficient_mu 6.019
_exptl_absorpt_correction_T_max 0.8401
_exptl_absorpt_correction_T_min 0.6446
_exptl_absorpt_correction_type multi-scan
_exptl_absorpt_process_details sadabs
_exptl_crystal_density_diffrn 1.433
_exptl_crystal_density_method 'not measured'
_exptl_crystal_F_000 416
_exptl_crystal_size_max 0.08
_exptl_crystal_size_mid 0.04
_exptl_crystal_size_min 0.03
_refine_diff_density_max 0.484
_refine_diff_density_min -0.472
_refine_diff_density_rms 0.078
_refine_ls_abs_structure_details 'Flack H D (1983), Acta Cryst. A39, 876-881'
_refine_ls_abs_structure_Flack 0.055(8)
_refine_ls_extinction_method none
_refine_ls_goodness_of_fit_ref 1.005
_refine_ls_hydrogen_treatment constr
_refine_ls_matrix_type full
_refine_ls_number_parameters 239
_refine_ls_number_reflns 2707
_refine_ls_number_restraints 1
_refine_ls_restrained_S_all 1.004
_refine_ls_R_factor_all 0.0612
_refine_ls_R_factor_gt 0.0471
_refine_ls_shift/su_max 0.000
_refine_ls_shift/su_mean 0.000
_refine_ls_structure_factor_coef Fsqd
_refine_ls_weighting_details 'calc w=1/[\s^2^(Fo^2^)+(0.0460P)^2^+0.0000P] where P=(Fo^2^+2Fc^2^)/3'
_refine_ls_weighting_scheme calc
_refine_ls_wR_factor_gt 0.0950
_refine_ls_wR_factor_ref 0.1045
_reflns_number_gt 2209
_reflns_number_total 2707
_reflns_threshold_expression >2sigma(I)
_cod_data_source_file ic7003968_ddef_0605.cif
_cod_data_source_block ddef470m
_cod_original_sg_symbol_H-M P2(1)
_cod_database_code 4339099

loop_
_symmetry_equiv_pos_as_xyz
'x, y, z'
'-x, y+1/2, -z'

loop_
_atom_site_label
_atom_site_type_symbol
_atom_site_fract_x
_atom_site_fract_y
_atom_site_fract_z
_atom_site_U_iso_or_equiv
_atom_site_adp_type
_atom_site_occupancy
_atom_site_symmetry_multiplicity
_atom_site_calc_flag
_atom_site_refinement_flags
Mn1 Mn 1.08376(11) 0.23314(6) 0.80826(8) 0.0154(2) Uani 1 1 d .
O1 O 1.2582(5) 0.1738(2) 0.6880(3) 0.0174(9) Uani 1 1 d .
O2 O 1.2143(5) 0.3531(2) 0.7832(4) 0.0227(9) Uani 1 1 d .
N1 N 0.9114(6) 0.1181(3) 0.8221(4) 0.0161(11) Uani 1 1 d .
N2 N 0.8813(6) 0.2897(3) 0.9218(4) 0.0157(10) Uani 1 1 d .
N3 N 1.2830(6) 0.1908(4) 0.9845(5) 0.0261(12) Uani 1 1 d .
N4 N 1.2467(6) 0.1977(3) 1.0997(5) 0.0186(11) Uani 1 1 d .
N5 N 1.2131(7) 0.2024(3) 1.2131(5) 0.0297(13) Uani 1 1 d .
N6 N 0.8599(6) 0.2741(3) 0.6153(4) 0.0169(10) Uani 1 1 d .
C1 C 0.9321(8) 0.0393(4) 0.7557(5) 0.0200(13) Uani 1 1 d .
C2 C 1.0877(8) 0.0262(4) 0.6615(5) 0.0204(13) Uani 1 1 d .
H2 H 1.0880 -0.0314 0.6163 0.025 Uiso 1 1 calc R
C3 C 1.2339(8) 0.0895(4) 0.6321(5) 0.0213(13) Uani 1 1 d .
C4 C 0.8428(8) 0.3815(4) 0.9318(5) 0.0185(13) Uani 1 1 d .
C5 C 0.9504(9) 0.4508(4) 0.8625(5) 0.0247(14) Uani 1 1 d .
H5 H 0.9005 0.5125 0.8629 0.030 Uiso 1 1 calc R
C6 C 1.1246(8) 0.4341(4) 0.7938(5) 0.0212(13) Uani 1 1 d .
C7 C 0.7362(8) 0.1325(4) 0.9073(5) 0.0194(13) Uani 1 1 d .
H7A H 0.7159 0.0763 0.9609 0.023 Uiso 1 1 calc R
H7B H 0.6129 0.1435 0.8516 0.023 Uiso 1 1 calc R
C8 C 0.7778(7) 0.2161(4) 0.9970(5) 0.0180(13) Uani 1 1 d .
H8A H 0.6505 0.2406 1.0281 0.022 Uiso 1 1 calc R
H8B H 0.8634 0.1971 1.0744 0.022 Uiso 1 1 calc R
C9 C 0.7872(9) -0.0429(4) 0.7742(6) 0.0299(15) Uani 1 1 d .
H9A H 0.8028 -0.0656 0.8646 0.045 Uiso 1 1 calc R
H9B H 0.8179 -0.0931 0.7136 0.045 Uiso 1 1 calc R
H9C H 0.6492 -0.0220 0.7560 0.045 Uiso 1 1 calc R
C10 C 1.3824(9) 0.0698(4) 0.5262(6) 0.0272(14) Uani 1 1 d .
H10A H 1.3433 0.1050 0.4468 0.041 Uiso 1 1 calc R
H10B H 1.3817 0.0032 0.5060 0.041 Uiso 1 1 calc R
H10C H 1.5171 0.0885 0.5581 0.041 Uiso 1 1 calc R
C11 C 0.6731(8) 0.4158(4) 1.0169(5) 0.0242(14) Uani 1 1 d .
H11A H 0.5465 0.3870 0.9862 0.036 Uiso 1 1 calc R
H11B H 0.6615 0.4835 1.0098 0.036 Uiso 1 1 calc R
H11C H 0.7038 0.3987 1.1086 0.036 Uiso 1 1 calc R
C12 C 1.2301(10) 0.5158(4) 0.7272(6) 0.0350(16) Uani 1 1 d .
H12A H 1.3635 0.5249 0.7695 0.053 Uiso 1 1 calc R
H12B H 1.1510 0.5726 0.7358 0.053 Uiso 1 1 calc R
H12C H 1.2425 0.5017 0.6341 0.053 Uiso 1 1 calc R
C13 C 0.9283(8) 0.2608(3) 0.4920(5) 0.0185(14) Uani 1 1 d .
H13 H 1.0642 0.2437 0.4846 0.022 Uiso 1 1 calc R
C14 C 0.8071(7) 0.2712(4) 0.3769(5) 0.0195(13) Uani 1 1 d .
H14 H 0.8605 0.2610 0.2938 0.023 Uiso 1 1 calc R
C15 C 0.6043(8) 0.2970(4) 0.3856(5) 0.0222(13) Uani 1 1 d .
H15 H 0.5191 0.3046 0.3090 0.027 Uiso 1 1 calc R
C16 C 0.5323(8) 0.3111(3) 0.5118(5) 0.0194(13) Uani 1 1 d .
H16 H 0.3973 0.3288 0.5217 0.023 Uiso 1 1 calc R
C17 C 0.6625(8) 0.2987(3) 0.6214(5) 0.0163(12) Uani 1 1 d .
H17 H 0.6116 0.3078 0.7055 0.020 Uiso 1 1 calc R

loop_
_atom_site_aniso_label
_atom_site_aniso_U_11
_atom_site_aniso_U_22
_atom_site_aniso_U_33
_atom_site_aniso_U_23
_atom_site_aniso_U_13
_atom_site_aniso_U_12
Mn1 0.0129(4) 0.0186(4) 0.0150(4) -0.0010(5) 0.0050(3) -0.0009(5)
O1 0.0173(19) 0.019(2) 0.016(2) 0.0012(17) 0.0072(16) -0.0020(18)
O2 0.021(2) 0.020(2) 0.027(2) -0.0013(18) 0.0070(17) 0.0004(18)
N1 0.015(2) 0.019(3) 0.015(3) -0.002(2) 0.006(2) 0.000(2)
N2 0.012(2) 0.016(3) 0.019(3) -0.003(2) 0.003(2) -0.002(2)
N3 0.010(2) 0.044(3) 0.024(3) 0.002(2) 0.002(2) 0.004(2)
N4 0.013(2) 0.015(3) 0.027(3) -0.004(2) -0.005(2) -0.002(2)
N5 0.025(3) 0.044(4) 0.020(3) -0.006(2) -0.002(2) -0.002(2)
N6 0.018(2) 0.018(2) 0.015(2) 0.0026(19) 0.000(2) 0.004(2)
C1 0.020(3) 0.021(3) 0.019(3) 0.009(3) -0.001(2) -0.006(3)
C2 0.029(3) 0.009(3) 0.025(3) -0.004(2) 0.007(3) -0.009(3)
C3 0.025(3) 0.024(3) 0.014(3) 0.002(3) 0.000(3) 0.009(3)
C4 0.013(3) 0.030(4) 0.011(3) -0.003(3) -0.002(2) 0.000(3)
C5 0.029(3) 0.019(3) 0.027(3) -0.006(3) 0.010(3) 0.007(3)
C6 0.027(3) 0.014(3) 0.023(3) -0.004(3) 0.004(3) -0.004(3)
C7 0.012(3) 0.025(3) 0.022(3) -0.006(3) 0.003(2) -0.004(3)
C8 0.014(2) 0.023(4) 0.017(3) -0.002(3) 0.006(2) 0.002(3)
C9 0.031(3) 0.024(3) 0.035(4) -0.005(3) 0.003(3) -0.007(3)
C10 0.037(4) 0.019(3) 0.027(3) -0.002(3) 0.017(3) 0.008(3)
C11 0.025(3) 0.024(3) 0.025(3) -0.007(3) 0.011(3) 0.008(3)
C12 0.052(4) 0.019(3) 0.036(4) 0.000(3) 0.023(3) -0.010(3)
C13 0.015(3) 0.021(4) 0.020(3) 0.001(2) 0.003(2) 0.001(2)
C14 0.021(3) 0.019(3) 0.018(3) -0.005(2) 0.001(2) 0.003(3)
C15 0.028(3) 0.022(3) 0.015(3) 0.004(2) -0.009(3) -0.005(3)
C16 0.013(3) 0.017(3) 0.029(3) 0.002(3) 0.001(2) 0.001(3)
C17 0.019(3) 0.016(3) 0.015(3) 0.000(2) 0.003(2) -0.002(2)

loop_
_atom_type_symbol
_atom_type_description
_atom_type_scat_dispersion_real
_atom_type_scat_dispersion_imag
_atom_type_scat_source
C C 0.0181 0.0091 'International Tables Vol C Tables 4.2.6.8 and 6.1.1.4'
H H 0.0000 0.0000 'International Tables Vol C Tables 4.2.6.8 and 6.1.1.4'
N N 0.0311 0.0180 'International Tables Vol C Tables 4.2.6.8 and 6.1.1.4'
O O 0.0492 0.0322 'International Tables Vol C Tables 4.2.6.8 and 6.1.1.4'
Mn Mn -0.5299 2.8052 'International Tables Vol C Tables 4.2.6.8 and 6.1.1.4'

loop_
_geom_angle_atom_site_label_1
_geom_angle_atom_site_label_2
_geom_angle_atom_site_label_3
_geom_angle
O1 Mn1 O2 91.03(15)
O1 Mn1 N2 174.49(18)
O2 Mn1 N2 92.14(16)
O1 Mn1 N1 92.75(16)
O2 Mn1 N1 171.45(17)
N2 Mn1 N1 83.52(18)
O1 Mn1 N3 92.05(16)
O2 Mn1 N3 95.35(16)
N2 Mn1 N3 92.14(17)
N1 Mn1 N3 92.18(18)
O1 Mn1 N6 87.72(15)
O2 Mn1 N6 86.64(15)
N2 Mn1 N6 87.96(16)
N1 Mn1 N6 85.84(16)
N3 Mn1 N6 178.00(18)
C3 O1 Mn1 127.0(3)
C6 O2 Mn1 124.1(3)
C1 N1 C7 121.0(4)
C1 N1 Mn1 125.8(4)
C7 N1 Mn1 112.9(3)
C4 N2 C8 123.9(4)
C4 N2 Mn1 125.4(4)
C8 N2 Mn1 110.7(3)
N4 N3 Mn1 127.3(4)
N5 N4 N3 178.4(6)
C17 N6 C13 116.4(5)
C17 N6 Mn1 124.6(3)
C13 N6 Mn1 118.5(3)
N1 C1 C2 122.6(5)
N1 C1 C9 120.4(5)
C2 C1 C9 116.9(5)
C3 C2 C1 126.4(5)
O1 C3 C2 125.0(5)
O1 C3 C10 113.4(5)
C2 C3 C10 121.6(5)
N2 C4 C5 122.6(5)
N2 C4 C11 120.2(5)
C5 C4 C11 117.2(5)
C6 C5 C4 125.1(5)
O2 C6 C5 125.6(5)
O2 C6 C12 114.5(5)
C5 C6 C12 119.8(5)
N1 C7 C8 109.3(4)
N2 C8 C7 108.9(4)
N6 C13 C14 123.2(5)
C13 C14 C15 119.4(5)
C16 C15 C14 118.0(5)
C17 C16 C15 119.0(5)
N6 C17 C16 124.0(5)

loop_
_geom_bond_atom_site_label_1
_geom_bond_atom_site_label_2
_geom_bond_distance
Mn1 O1 1.898(3)
Mn1 O2 1.918(4)
Mn1 N2 1.962(4)
Mn1 N1 1.986(4)
Mn1 N3 2.220(5)
Mn1 N6 2.432(4)
O1 C3 1.320(6)
O2 C6 1.292(6)
N1 C1 1.305(7)
N1 C7 1.481(6)
N2 C4 1.323(7)
N2 C8 1.469(6)
N3 N4 1.193(6)
N4 N5 1.168(6)
N6 C17 1.344(6)
N6 C13 1.347(6)
C1 C2 1.437(7)
C1 C9 1.516(7)
C2 C3 1.353(7)
C3 C10 1.503(7)
C4 C5 1.409(8)
C4 C11 1.515(7)
C5 C6 1.384(7)
C6 C12 1.516(7)
C7 C8 1.496(7)
C13 C14 1.372(7)
C14 C15 1.386(7)
C15 C16 1.385(7)
C16 C17 1.365(7)

loop_
_geom_torsion_atom_site_label_1
_geom_torsion_atom_site_label_2
_geom_torsion_atom_site_label_3
_geom_torsion_atom_site_label_4
_geom_torsion
O2 Mn1 O1 C3 -165.6(4)
N2 Mn1 O1 C3 -41(2)
N1 Mn1 O1 C3 6.7(4)
N3 Mn1 O1 C3 99.0(4)
N6 Mn1 O1 C3 -79.0(4)
O1 Mn1 O2 C6 151.1(4)
N2 Mn1 O2 C6 -24.4(4)
N1 Mn1 O2 C6 34.9(14)
N3 Mn1 O2 C6 -116.8(4)
N6 Mn1 O2 C6 63.4(4)
O1 Mn1 N1 C1 -3.5(4)
O2 Mn1 N1 C1 112.6(12)
N2 Mn1 N1 C1 172.4(5)
N3 Mn1 N1 C1 -95.7(4)
N6 Mn1 N1 C1 84.0(4)
O1 Mn1 N1 C7 -177.4(3)
O2 Mn1 N1 C7 -61.4(13)
N2 Mn1 N1 C7 -1.5(3)
N3 Mn1 N1 C7 90.4(3)
N6 Mn1 N1 C7 -89.9(3)
O1 Mn1 N2 C4 -109.7(18)
O2 Mn1 N2 C4 15.3(4)
N1 Mn1 N2 C4 -157.3(5)
N3 Mn1 N2 C4 110.7(4)
N6 Mn1 N2 C4 -71.3(4)
O1 Mn1 N2 C8 71.0(19)
O2 Mn1 N2 C8 -164.0(3)
N1 Mn1 N2 C8 23.4(3)
N3 Mn1 N2 C8 -68.6(3)
N6 Mn1 N2 C8 109.4(3)
O1 Mn1 N3 N4 -170.7(5)
O2 Mn1 N3 N4 98.0(5)
N2 Mn1 N3 N4 5.7(5)
N1 Mn1 N3 N4 -77.9(5)
N6 Mn1 N3 N4 -87(5)
Mn1 N3 N4 N5 138(19)
O1 Mn1 N6 C17 161.2(4)
O2 Mn1 N6 C17 -107.6(4)
N2 Mn1 N6 C17 -15.4(4)
N1 Mn1 N6 C17 68.3(4)
N3 Mn1 N6 C17 78(5)
O1 Mn1 N6 C13 -10.4(4)
O2 Mn1 N6 C13 80.7(4)
N2 Mn1 N6 C13 173.0(4)
N1 Mn1 N6 C13 -103.4(4)
N3 Mn1 N6 C13 -94(5)
C7 N1 C1 C2 173.5(5)
Mn1 N1 C1 C2 0.0(8)
C7 N1 C1 C9 -5.5(7)
Mn1 N1 C1 C9 -179.0(4)
N1 C1 C2 C3 2.3(9)
C9 C1 C2 C3 -178.7(5)
Mn1 O1 C3 C2 -6.6(7)
Mn1 O1 C3 C10 171.4(3)
C1 C2 C3 O1 1.1(9)
C1 C2 C3 C10 -176.8(5)
C8 N2 C4 C5 177.4(5)
Mn1 N2 C4 C5 -1.8(8)
C8 N2 C4 C11 -4.5(8)
Mn1 N2 C4 C11 176.3(3)
N2 C4 C5 C6 -10.2(9)
C11 C4 C5 C6 171.7(5)
Mn1 O2 C6 C5 21.2(7)
Mn1 O2 C6 C12 -160.9(4)
C4 C5 C6 O2 -0.1(9)
C4 C5 C6 C12 -177.9(5)
C1 N1 C7 C8 165.7(5)
Mn1 N1 C7 C8 -20.1(5)
C4 N2 C8 C7 140.3(5)
Mn1 N2 C8 C7 -40.3(5)
N1 C7 C8 N2 38.5(6)
C17 N6 C13 C14 0.0(7)
Mn1 N6 C13 C14 172.3(4)
N6 C13 C14 C15 0.3(8)
C13 C14 C15 C16 -0.1(8)
C14 C15 C16 C17 -0.3(8)
C13 N6 C17 C16 -0.5(7)
Mn1 N6 C17 C16 -172.3(4)
C15 C16 C17 N6 0.7(8)
